data_2222136
loop_
_publ_author_name
'Song, Wen-Dong'
'Wang, Hao'
'Li, Shi-Jie'
'Qin, Pei-Wen'
'Hu, Shi-Wei'

_publ_section_title
;
 Pentaaqua(1<i>H</i>-benzimidazole-5,6-dicarboxylato-\k<i>N</i>^3^)cobalt(II)
 pentahydrate
;
_journal_coeditor_code RZ2326
_journal_issue 6
_journal_name_full 'Acta Crystallographica Section E'
_journal_page_first m702
_journal_paper_doi 10.1107/S1600536809019904
_journal_volume 65
_journal_year 2009
_chemical_formula_iupac '[Co (C9 H4 N2 O4) (H2 O)5], 5H2 O'
_chemical_formula_moiety 'C9 H14 Co N2 O9, 5(H2 O)'
_chemical_formula_sum 'C9 H24 Co N2 O14'
_chemical_formula_weight 443.23
_chemical_name_systematic
;
Pentaaqua(1<i>H</i>-benzimidazole-5,6-dicarboxylato-\k<i>N</i>^3^)cobalt(II)
pentahydrate
;
_space_group_IT_number 2
_symmetry_cell_setting triclinic
_symmetry_space_group_name_Hall '-P 1'
_symmetry_space_group_name_H-M 'P -1'
_atom_sites_solution_hydrogens geom
_atom_sites_solution_primary direct
_atom_sites_solution_secondary difmap
_audit_creation_method SHELXL-97
_cell_angle_alpha 78.02(3)
_cell_angle_beta 78.57(3)
_cell_angle_gamma 74.80(3)
_cell_formula_units_Z 2
_cell_length_a 6.8454(14)
_cell_length_b 11.480(2)
_cell_length_c 12.408(3)
_cell_measurement_reflns_used 3600
_cell_measurement_temperature 293(2)
_cell_measurement_theta_max 28
_cell_measurement_theta_min 1.36
_cell_volume 909.7(4)
_computing_cell_refinement 'RAPID-AUTO (Rigaku, 1998)'
_computing_data_collection 'RAPID-AUTO (Rigaku, 1998)'
_computing_data_reduction 'CrystalStructure (Rigaku/MSC, 2002)'
_computing_molecular_graphics 'ORTEPII (Johnson, 1976)'
_computing_publication_material 'SHELXL97 (Sheldrick, 2008)'
_computing_structure_refinement 'SHELXL97 (Sheldrick, 2008)'
_computing_structure_solution 'SHELXS97 (Sheldrick, 2008)'
_diffrn_ambient_temperature 293(2)
_diffrn_measured_fraction_theta_full 0.998
_diffrn_measured_fraction_theta_max 0.998
_diffrn_measurement_device_type 'Rigaku/MSC Mercury CCD'
_diffrn_measurement_method \w
_diffrn_radiation_monochromator graphite
_diffrn_radiation_source 'fine-focus sealed tube'
_diffrn_radiation_type MoK\a
_diffrn_radiation_wavelength 0.71073
_diffrn_reflns_av_R_equivalents 0.0498
_diffrn_reflns_av_sigmaI/netI 0.0686
_diffrn_reflns_limit_h_max 8
_diffrn_reflns_limit_h_min -8
_diffrn_reflns_limit_k_max 13
_diffrn_reflns_limit_k_min -13
_diffrn_reflns_limit_l_max 14
_diffrn_reflns_limit_l_min -13
_diffrn_reflns_number 7307
_diffrn_reflns_theta_full 25.20
_diffrn_reflns_theta_max 25.20
_diffrn_reflns_theta_min 3.12
_diffrn_standards_number 0
_exptl_absorpt_coefficient_mu 1.016
_exptl_absorpt_correction_T_max 0.8149
_exptl_absorpt_correction_T_min 0.7435
_exptl_absorpt_correction_type multi-scan
_exptl_absorpt_process_details '(REQAB; Jacobson, 1998)'
_exptl_crystal_colour pink
_exptl_crystal_density_diffrn 1.618
_exptl_crystal_density_method 'not measured'
_exptl_crystal_description block
_exptl_crystal_F_000 462
_exptl_crystal_size_max 0.31
_exptl_crystal_size_mid 0.26
_exptl_crystal_size_min 0.21
_refine_diff_density_max 0.849
_refine_diff_density_min -0.997
_refine_ls_extinction_method none
_refine_ls_goodness_of_fit_ref 1.185
_refine_ls_hydrogen_treatment constr
_refine_ls_matrix_type full
_refine_ls_number_parameters 235
_refine_ls_number_reflns 3269
_refine_ls_number_restraints 30
_refine_ls_restrained_S_all 1.446
_refine_ls_R_factor_all 0.1068
_refine_ls_R_factor_gt 0.0479
_refine_ls_shift/su_max 0.000
_refine_ls_shift/su_mean 0.000
_refine_ls_structure_factor_coef Fsqd
_refine_ls_weighting_details 'calc w=1/[\s^2^(Fo^2^)+(0.025P)^2^+3.508P] where P=(Fo^2^+2Fc^2^)/3'
_refine_ls_weighting_scheme calc
_refine_ls_wR_factor_gt 0.0940
_refine_ls_wR_factor_ref 0.1481
_reflns_number_gt 2010
_reflns_number_total 3269
_reflns_threshold_expression I>2\s(I)
_cod_data_source_file rz2326.cif
_cod_data_source_block I
_cod_depositor_comments
;
The following automatic conversions were performed:
'_symmetry_cell_setting' value 'Triclinic' changed to 'triclinic'
according to '/home/saulius/struct/CIF-dictionaries/cif_core.dic'
dictionary named 'cif_core.dic' version 2.4.1 from 2010-06-29.

Automatic conversion script
Id: cif_fix_enum 1527 2010-12-29 10:47:43Z saulius 

The following automatic conversions were performed:

'_symmetry_cell_setting' value 'Triclinic' changed to 'triclinic'
according to /home/saulius/struct/CIF-dictionaries/cif_core.dic
dictionary named 'cif_core.dic' version 2.4.1 from 2010-06-29.

Automatic conversion script
Id: cif_fix_values 1715 2011-07-08 13:25:40Z adriana 
;
_cod_original_sg_symbol_H-M 'P -1 '
_cod_database_code 2222136
_cod_database_fobs_code 2222136

loop_
_symmetry_equiv_pos_as_xyz
'x, y, z'
'-x, -y, -z'

loop_
_atom_site_type_symbol
_atom_site_label
_atom_site_fract_x
_atom_site_fract_y
_atom_site_fract_z
_atom_site_U_iso_or_equiv
_atom_site_adp_type
_atom_site_calc_flag
_atom_site_refinement_flags
_atom_site_occupancy
_atom_site_disorder_assembly
_atom_site_disorder_group
Co Co2 0.10067(16) 0.09663(9) 0.24088(8) 0.0301(3) Uani d . 1 . .
O O1 -0.1942(8) 0.8137(4) 0.2444(4) 0.0386(13) Uani d . 1 . .
O O2 -0.4507(8) 0.7825(5) 0.3797(4) 0.0417(13) Uani d . 1 . .
O O3 0.0523(8) 0.6536(5) 0.0471(4) 0.0420(14) Uani d . 1 . .
O O4 -0.2859(8) 0.6922(5) 0.0637(4) 0.0431(14) Uani d . 1 . .
N N1 -0.0099(9) 0.2334(5) 0.3409(5) 0.0292(14) Uani d . 1 . .
N N2 -0.1506(9) 0.3081(5) 0.4971(5) 0.0351(15) Uani d . 1 . .
H H2 -0.1939 0.3096 0.5668 0.042 Uiso calc R 1 . .
C C1 -0.2252(10) 0.6102(6) 0.3117(6) 0.0272(15) Uani d . 1 . .
C C2 -0.1306(10) 0.5624(6) 0.2126(6) 0.0272(16) Uani d . 1 . .
C C3 -0.0533(11) 0.4390(6) 0.2134(6) 0.0292(16) Uani d . 1 . .
H H3 0.0095 0.4084 0.1481 0.035 Uiso calc R 1 . .
C C4 -0.0722(10) 0.3611(6) 0.3154(6) 0.0259(15) Uani d . 1 . .
C C5 -0.1612(11) 0.4083(6) 0.4130(5) 0.0257(15) Uani d . 1 . .
C C6 -0.2406(11) 0.5323(6) 0.4127(6) 0.0328(17) Uani d . 1 . .
H H6 -0.3025 0.5623 0.4784 0.039 Uiso calc R 1 . .
C C7 -0.2974(11) 0.7460(7) 0.3101(6) 0.0323(17) Uani d . 1 . .
C C8 -0.1215(11) 0.6451(6) 0.0995(6) 0.0311(17) Uani d . 1 . .
C C9 -0.0613(11) 0.2089(6) 0.4507(6) 0.0320(17) Uani d . 1 . .
H H9 -0.0373 0.1301 0.4913 0.038 Uiso calc R 1 . .
O O1W -0.1050(7) 0.1798(4) 0.1266(4) 0.0365(12) Uani d D 1 . .
H H1W -0.0713 0.2310 0.0718 0.055 Uiso d RD 1 . .
H H2W -0.1628 0.1323 0.1082 0.055 Uiso d RD 1 . .
O O2W 0.3202(7) 0.1855(4) 0.1370(4) 0.0351(12) Uani d D 1 . .
H H4W 0.3630 0.2256 0.1731 0.053 Uiso d RD 1 . .
H H3W 0.2982 0.2251 0.0739 0.053 Uiso d RD 1 . .
O O3W 0.2255(9) -0.0454(5) 0.1511(5) 0.0526(16) Uani d D 1 . .
H H5W 0.2351 -0.1196 0.1787 0.079 Uiso d RD 1 . .
H H6W 0.2442 -0.0342 0.0811 0.079 Uiso d RD 1 . .
O O4W -0.1232(8) 0.0001(4) 0.3351(4) 0.0370(12) Uani d D 1 . .
H H7W -0.2302 0.0564 0.3368 0.056 Uiso d RD 1 . .
H H8W -0.1389 -0.0575 0.3079 0.056 Uiso d RD 1 . .
O O5W 0.2965(8) 0.0074(4) 0.3565(4) 0.0393(13) Uani d D 1 . .
H H9W 0.3548 0.0620 0.3604 0.059 Uiso d RD 1 . .
H H10W 0.3815 -0.0593 0.3500 0.059 Uiso d RD 1 . .
O O6W 0.6987(8) 0.0165(5) 0.0785(4) 0.0404(13) Uani d D 1 . .
H H12W 0.7395 -0.0481 0.1221 0.061 Uiso d RD 1 . .
H H11W 0.5769 0.0507 0.1004 0.061 Uiso d RD 1 . .
O O7W 0.5026(8) 0.1541(5) 0.4139(5) 0.0472(14) Uani d D 1 . .
H H13W 0.5043 0.2127 0.3607 0.071 Uiso d RD 1 . .
H H14W 0.4695 0.1786 0.4757 0.071 Uiso d RD 1 . .
O O8W 0.5118(8) 0.3188(5) 0.2216(5) 0.0501(15) Uani d D 1 . .
H H15W 0.6299 0.2925 0.1884 0.075 Uiso d RD 1 . .
H H16W 0.4733 0.3952 0.2051 0.075 Uiso d RD 1 . .
O O9W 0.4165(9) 0.5583(5) 0.1328(5) 0.0547(16) Uani d D 1 . .
H H17W 0.5089 0.5965 0.1059 0.082 Uiso d RD 1 . .
H H18W 0.3098 0.5902 0.1038 0.082 Uiso d RD 1 . .
O O10W 0.2113(8) 0.7246(5) 0.2679(4) 0.0452(14) Uani d D 1 . .
H H20W 0.0877 0.7635 0.2566 0.068 Uiso d RD 1 . .
H H19W 0.2901 0.7741 0.2624 0.068 Uiso d RD 1 . .

loop_
_atom_site_aniso_label
_atom_site_aniso_U_11
_atom_site_aniso_U_22
_atom_site_aniso_U_33
_atom_site_aniso_U_12
_atom_site_aniso_U_13
_atom_site_aniso_U_23
Co2 0.0367(6) 0.0223(5) 0.0290(5) -0.0043(4) -0.0046(4) -0.0024(4)
O1 0.047(3) 0.024(3) 0.040(3) -0.007(2) -0.002(3) -0.001(2)
O2 0.049(3) 0.027(3) 0.041(3) 0.002(3) 0.000(3) -0.007(2)
O3 0.039(3) 0.044(3) 0.033(3) -0.008(3) -0.001(2) 0.009(3)
O4 0.037(3) 0.049(3) 0.038(3) -0.010(3) -0.014(2) 0.011(3)
N1 0.038(3) 0.022(3) 0.025(3) -0.003(3) -0.005(3) -0.002(3)
N2 0.049(4) 0.029(3) 0.020(3) -0.004(3) 0.000(3) 0.000(3)
C1 0.032(4) 0.014(3) 0.033(4) 0.000(3) -0.006(3) -0.004(3)
C2 0.033(4) 0.018(4) 0.029(4) -0.006(3) -0.011(3) 0.004(3)
C3 0.040(4) 0.025(4) 0.023(4) -0.006(3) -0.006(3) -0.005(3)
C4 0.032(4) 0.009(3) 0.032(4) 0.002(3) -0.003(3) -0.003(3)
C5 0.042(4) 0.017(3) 0.016(3) -0.004(3) -0.004(3) 0.000(3)
C6 0.044(4) 0.028(4) 0.026(4) -0.008(3) -0.003(3) -0.008(3)
C7 0.034(4) 0.026(4) 0.034(4) 0.001(3) -0.010(3) -0.002(3)
C8 0.037(4) 0.026(4) 0.033(4) -0.008(3) -0.008(3) -0.006(3)
C9 0.042(4) 0.018(4) 0.030(4) 0.000(3) -0.004(3) 0.000(3)
O1W 0.042(3) 0.032(3) 0.035(3) -0.011(2) -0.007(2) 0.002(2)
O2W 0.042(3) 0.034(3) 0.030(3) -0.013(2) -0.008(2) 0.002(2)
O3W 0.080(4) 0.029(3) 0.042(3) -0.007(3) 0.004(3) -0.009(3)
O4W 0.047(3) 0.025(3) 0.039(3) -0.009(2) -0.005(2) -0.006(2)
O5W 0.043(3) 0.021(3) 0.050(3) 0.004(2) -0.014(3) -0.006(2)
O6W 0.038(3) 0.034(3) 0.043(3) 0.002(2) -0.007(2) -0.005(3)
O7W 0.055(4) 0.045(3) 0.042(3) -0.006(3) -0.007(3) -0.013(3)
O8W 0.050(3) 0.039(3) 0.061(4) -0.008(3) -0.012(3) -0.006(3)
O9W 0.044(3) 0.045(4) 0.070(4) -0.010(3) -0.009(3) 0.001(3)
O10W 0.049(3) 0.048(4) 0.040(3) -0.015(3) -0.010(3) -0.001(3)

loop_
_atom_type_symbol
_atom_type_description
_atom_type_scat_dispersion_real
_atom_type_scat_dispersion_imag
_atom_type_scat_source
C C 0.0033 0.0016 'International Tables Vol C Tables 4.2.6.8 and 6.1.1.4'
H H 0.0000 0.0000 'International Tables Vol C Tables 4.2.6.8 and 6.1.1.4'
Co Co 0.3494 0.9721 'International Tables Vol C Tables 4.2.6.8 and 6.1.1.4'
N N 0.0061 0.0033 'International Tables Vol C Tables 4.2.6.8 and 6.1.1.4'
O O 0.0106 0.0060 'International Tables Vol C Tables 4.2.6.8 and 6.1.1.4'

loop_
_geom_angle_atom_site_label_1
_geom_angle_atom_site_label_2
_geom_angle_atom_site_label_3
_geom_angle_site_symmetry_1
_geom_angle_site_symmetry_3
_geom_angle
_geom_angle_publ_flag
O3W Co2 O5W . . 88.5(2) ?
O3W Co2 N1 . . 175.5(2) ?
O5W Co2 N1 . . 87.0(2) ?
O3W Co2 O1W . . 90.5(2) ?
O5W Co2 O1W . . 177.2(2) ?
N1 Co2 O1W . . 94.1(2) ?
O3W Co2 O2W . . 86.2(2) ?
O5W Co2 O2W . . 93.4(2) ?
N1 Co2 O2W . . 94.0(2) ?
O1W Co2 O2W . . 89.15(19) ?
O3W Co2 O4W . . 90.0(2) ?
O5W Co2 O4W . . 89.0(2) ?
N1 Co2 O4W . . 90.0(2) ?
O1W Co2 O4W . . 88.33(19) ?
O2W Co2 O4W . . 175.4(2) ?
C9 N1 C4 . . 104.2(6) ?
C9 N1 Co2 . . 122.8(5) ?
C4 N1 Co2 . . 132.5(4) ?
C9 N2 C5 . . 107.7(6) ?
C9 N2 H2 . . 126.2 ?
C5 N2 H2 . . 126.2 ?
C6 C1 C2 . . 120.1(6) ?
C6 C1 C7 . . 119.0(6) ?
C2 C1 C7 . . 120.8(6) ?
C3 C2 C1 . . 121.6(6) ?
C3 C2 C8 . . 117.0(6) ?
C1 C2 C8 . . 121.3(6) ?
C2 C3 C4 . . 117.8(6) ?
C2 C3 H3 . . 121.1 ?
C4 C3 H3 . . 121.1 ?
C5 C4 C3 . . 120.5(6) ?
C5 C4 N1 . . 109.3(6) ?
C3 C4 N1 . . 130.2(6) ?
N2 C5 C6 . . 132.6(6) ?
N2 C5 C4 . . 105.4(6) ?
C6 C5 C4 . . 122.0(6) ?
C1 C6 C5 . . 117.9(6) ?
C1 C6 H6 . . 121.0 ?
C5 C6 H6 . . 121.0 ?
O1 C7 O2 . . 124.7(7) ?
O1 C7 C1 . . 117.8(6) ?
O2 C7 C1 . . 117.3(6) ?
O4 C8 O3 . . 125.3(7) ?
O4 C8 C2 . . 117.0(6) ?
O3 C8 C2 . . 117.5(6) ?
N1 C9 N2 . . 113.4(6) ?
N1 C9 H9 . . 123.3 ?
N2 C9 H9 . . 123.3 ?
Co2 O1W H1W . . 119.1 ?
Co2 O1W H2W . . 115.2 ?
H1W O1W H2W . . 111.5 ?
Co2 O2W H4W . . 110.6 ?
Co2 O2W H3W . . 120.7 ?
H4W O2W H3W . . 111.6 ?
Co2 O3W H5W . . 123.9 ?
Co2 O3W H6W . . 122.3 ?
H5W O3W H6W . . 112.1 ?
Co2 O4W H7W . . 101.5 ?
Co2 O4W H8W . . 116.2 ?
H7W O4W H8W . . 110.5 ?
Co2 O5W H9W . . 102.5 ?
Co2 O5W H10W . . 123.2 ?
H9W O5W H10W . . 111.2 ?
H12W O6W H11W . . 111.4 ?
H13W O7W H14W . . 111.5 ?
H15W O8W H16W . . 111.6 ?
H17W O9W H18W . . 111.6 ?
H20W O10W H19W . . 112.0 ?

loop_
_geom_bond_atom_site_label_1
_geom_bond_atom_site_label_2
_geom_bond_site_symmetry_2
_geom_bond_distance
_geom_bond_publ_flag
Co2 O3W . 2.068(5) ?
Co2 O5W . 2.082(5) ?
Co2 N1 . 2.096(6) ?
Co2 O1W . 2.104(5) ?
Co2 O2W . 2.109(5) ?
Co2 O4W . 2.141(5) ?
O1 C7 . 1.250(8) ?
O2 C7 . 1.259(9) ?
O3 C8 . 1.255(8) ?
O4 C8 . 1.239(8) ?
N1 C9 . 1.328(9) ?
N1 C4 . 1.401(8) ?
N2 C9 . 1.330(9) ?
N2 C5 . 1.380(8) ?
N2 H2 . 0.8600 ?
C1 C6 . 1.383(9) ?
C1 C2 . 1.419(10) ?
C1 C7 . 1.503(9) ?
C2 C3 . 1.376(9) ?
C2 C8 . 1.522(9) ?
C3 C4 . 1.394(9) ?
C3 H3 . 0.9300 ?
C4 C5 . 1.392(9) ?
C5 C6 . 1.384(9) ?
C6 H6 . 0.9300 ?
C9 H9 . 0.9300 ?
O1W H1W . 0.8400 ?
O1W H2W . 0.8401 ?
O2W H4W . 0.8400 ?
O2W H3W . 0.8400 ?
O3W H5W . 0.8400 ?
O3W H6W . 0.8400 ?
O4W H7W . 0.8401 ?
O4W H8W . 0.8401 ?
O5W H9W . 0.8400 ?
O5W H10W . 0.8400 ?
O6W H12W . 0.8400 ?
O6W H11W . 0.8400 ?
O7W H13W . 0.8400 ?
O7W H14W . 0.8400 ?
O8W H15W . 0.8400 ?
O8W H16W . 0.8400 ?
O9W H17W . 0.8400 ?
O9W H18W . 0.8400 ?
O10W H20W . 0.8708 ?
O10W H19W . 0.8660 ?

loop_
_geom_hbond_atom_site_label_D
_geom_hbond_atom_site_label_H
_geom_hbond_atom_site_label_A
_geom_hbond_site_symmetry_A
_geom_hbond_distance_DH
_geom_hbond_distance_HA
_geom_hbond_distance_DA
_geom_hbond_angle_DHA
N2 H2 O10W 2_566 0.86 1.99 2.822(8) 162.0
O1W H1W O3 2_565 0.84 1.78 2.603(7) 168.6
O1W H2W O6W 1_455 0.84 1.95 2.789(9) 175.3
O2W H4W O8W . 0.84 1.90 2.726(9) 165.2
O2W H3W O4 2_565 0.84 1.78 2.614(7) 172.7
O3W H5W O10W 1_545 0.84 1.93 2.752(8) 167.2
O3W H6W O6W 2_655 0.84 1.92 2.758(8) 176.6
O4W H7W O7W 1_455 0.84 2.05 2.827(7) 154.0
O4W H8W O1 1_545 0.84 1.96 2.801(8) 176.3
O5W H9W O7W . 0.84 1.92 2.734(9) 161.9
O5W H10W O2 1_645 0.84 1.88 2.700(7) 163.6
O6W H12W O1 1_645 0.84 1.98 2.812(6) 170.6
O6W H11W O2W . 0.84 2.06 2.865(6) 160.6
O7W H13W O8W . 0.84 1.89 2.721(8) 167.5
O7W H14W O2 2_566 0.84 1.91 2.737(8) 168.2
O8W H15W O1W 1_655 0.84 2.05 2.860(7) 163.0
O8W H16W O9W . 0.84 1.88 2.699(7) 165.9
O9W H17W O4 1_655 0.84 1.93 2.766(9) 172.0
O9W H18W O3 . 0.84 1.93 2.771(8) 174.8
O10W H20W O1 . 0.874 1.89 2.747(7) 167.8
O10W H19W O2 1_655 0.87 2.54 3.191(9) 132.8
